data_4318973
loop_
_publ_author_name
'Yahong Li'
'Angie Turnas'
'James T. Ciszewski'
'Aaron L. Odom'

_publ_section_title
;
 Group-4 \h1-Pyrrolyl Complexes Incorporating
 N,N-Di(pyrrolyl-\a-methyl)-N-methylamine
;
_journal_name_full 'Inorganic Chemistry'
_journal_page_first 6298
_journal_page_last 6306
_journal_paper_doi 10.1021/ic0259484
_journal_volume 41
_journal_year 2002
_chemical_formula_sum 'C19 H25 F6 N3 O3 Ti'
_chemical_formula_weight 505.32
_chemical_name_common Ti(OCH2CF3)2(THF)(dpma)
_chemical_name_systematic
;
  ?
;
_space_group_IT_number 9
_symmetry_cell_setting monoclinic
_symmetry_space_group_name_Hall 'C -2yc'
_symmetry_space_group_name_H-M 'C 1 c 1'
_atom_sites_solution_hydrogens geom
_atom_sites_solution_primary direct
_atom_sites_solution_secondary difmap
_audit_creation_method SHELXL-97
_cell_angle_alpha 90.00
_cell_angle_beta 108.18(3)
_cell_angle_gamma 90.00
_cell_formula_units_Z 4
_cell_length_a 17.177(10)
_cell_length_b 16.560(7)
_cell_length_c 8.497(3)
_cell_measurement_temperature 293(2)
_cell_volume 2296.3(19)
_computing_cell_refinement 'Bruker SMART'
_computing_data_collection 'Bruker SMART'
_computing_data_reduction 'Bruker SHELXTL'
_computing_molecular_graphics 'Bruker SHELXTL'
_computing_publication_material 'Bruker SHELXTL'
_computing_structure_refinement 'SHELXL-97 (Sheldrick, 1997)'
_computing_structure_solution 'SHELXS-97 (Sheldrick, 1990)'
_diffrn_ambient_temperature 293(2)
_diffrn_measured_fraction_theta_full 1.000
_diffrn_measured_fraction_theta_max 1.000
_diffrn_measurement_device_type 'CCD area detector'
_diffrn_measurement_method 'phi and omega scans'
_diffrn_radiation_monochromator graphite
_diffrn_radiation_source 'fine-focus sealed tube'
_diffrn_radiation_type MoK\a
_diffrn_radiation_wavelength 0.71073
_diffrn_reflns_av_R_equivalents 0.0470
_diffrn_reflns_av_sigmaI/netI 0.0524
_diffrn_reflns_limit_h_max 19
_diffrn_reflns_limit_h_min -12
_diffrn_reflns_limit_k_max 18
_diffrn_reflns_limit_k_min -18
_diffrn_reflns_limit_l_max 9
_diffrn_reflns_limit_l_min -9
_diffrn_reflns_number 5172
_diffrn_reflns_theta_full 23.27
_diffrn_reflns_theta_max 23.27
_diffrn_reflns_theta_min 1.75
_exptl_absorpt_coefficient_mu 0.446
_exptl_absorpt_correction_type none
_exptl_crystal_colour dark_red
_exptl_crystal_density_diffrn 1.462
_exptl_crystal_density_method 'not measured'
_exptl_crystal_description parallelpiped
_exptl_crystal_F_000 1040
_exptl_crystal_size_max 0.19
_exptl_crystal_size_mid 0.16
_exptl_crystal_size_min 0.11
_refine_diff_density_max 1.012
_refine_diff_density_min -0.328
_refine_diff_density_rms 0.077
_refine_ls_abs_structure_details 'Flack H D (1983), Acta Cryst. A39, 876-881'
_refine_ls_abs_structure_Flack 0.00
_refine_ls_extinction_coef 0.0000(11)
_refine_ls_extinction_expression Fc^*^=kFc[1+0.001xFc^2^\l^3^/sin(2\q)]^-1/4^
_refine_ls_extinction_method SHELXL
_refine_ls_goodness_of_fit_ref 1.038
_refine_ls_hydrogen_treatment mixed
_refine_ls_matrix_type full
_refine_ls_number_parameters 287
_refine_ls_number_reflns 2251
_refine_ls_number_restraints 2
_refine_ls_restrained_S_all 1.037
_refine_ls_R_factor_all 0.0749
_refine_ls_R_factor_gt 0.0623
_refine_ls_shift/su_max 0.837
_refine_ls_shift/su_mean 0.008
_refine_ls_structure_factor_coef Fsqd
_refine_ls_weighting_details 'calc w=1/[\s^2^(Fo^2^)+(0.1312P)^2^+0.0000P] where P=(Fo^2^+2Fc^2^)/3'
_refine_ls_weighting_scheme calc
_refine_ls_wR_factor_gt 0.1651
_refine_ls_wR_factor_ref 0.1750
_reflns_number_gt 1866
_reflns_number_total 2251
_reflns_threshold_expression >2sigma(I)
_cod_data_source_file ic0259484_8.cif
_cod_data_source_block at271m
_cod_depositor_comments
;
The following automatic conversions were performed:

'_symmetry_cell_setting' value 'Monoclinic' changed to 'monoclinic'
according to the built-in table from CIF Core dictionary named
'cif_core.dic' version 2.4.1 from 2010-06-29.

Automatic conversion script
Id: cif_fix_values 1646 2011-03-28 12:23:43Z adriana 
;
_cod_original_cell_volume 2296.2(19)
_cod_database_code 4318973

loop_
_symmetry_equiv_pos_as_xyz
'x, y, z'
'x, -y, z+1/2'
'x+1/2, y+1/2, z'
'x+1/2, -y+1/2, z+1/2'

loop_
_atom_site_label
_atom_site_type_symbol
_atom_site_fract_x
_atom_site_fract_y
_atom_site_fract_z
_atom_site_U_iso_or_equiv
_atom_site_adp_type
_atom_site_occupancy
_atom_site_symmetry_multiplicity
_atom_site_calc_flag
_atom_site_refinement_flags
_atom_site_disorder_assembly
_atom_site_disorder_group
Ti Ti 0.10797(8) 0.78925(8) 0.32553(11) 0.0399(5) Uani 1 1 d . . .
O4 O 0.0313(5) 0.8540(5) 0.3623(7) 0.084(3) Uani 1 1 d . . .
O5 O 0.0804(4) 0.6980(4) 0.4061(7) 0.0583(17) Uani 1 1 d . . .
O6 O 0.1986(3) 0.7105(3) 0.2645(6) 0.0362(12) Uani 1 1 d . . .
N1 N 0.2044(4) 0.8314(4) 0.5124(8) 0.0428(16) Uani 1 1 d . . .
N2 N 0.0519(4) 0.7815(4) 0.0808(8) 0.0468(18) Uani 1 1 d . . .
N3 N 0.1694(5) 0.8866(4) 0.2097(9) 0.053(2) Uani 1 1 d . . .
F421 F -0.0815(3) 0.9272(4) 0.4968(6) 0.0741(18) Uani 1 1 d . . .
F422 F -0.1740(4) 0.9171(4) 0.2638(8) 0.097(2) Uani 1 1 d . . .
F423 F -0.1041(9) 0.8140(6) 0.370(2) 0.241(9) Uani 1 1 d . . .
F521 F 0.0756(10) 0.5329(5) 0.4615(16) 0.187(6) Uani 1 1 d . . .
F522 F 0.0015(8) 0.5504(7) 0.6131(14) 0.173(5) Uani 1 1 d . . .
F523 F 0.1221(6) 0.5959(7) 0.6851(12) 0.136(3) Uani 1 1 d . . .
C11 C 0.2251(5) 0.8217(5) 0.6824(9) 0.045(2) Uani 1 1 d . . .
H11A H 0.1965 0.7903 0.7368 0.054 Uiso 1 1 calc R . .
C12 C 0.2943(5) 0.8658(5) 0.7581(10) 0.049(2) Uani 1 1 d . . .
H12A H 0.3207 0.8687 0.8716 0.059 Uiso 1 1 calc R . .
C13 C 0.3186(6) 0.9061(5) 0.6349(12) 0.055(2) Uani 1 1 d . . .
H13A H 0.3628 0.9409 0.6506 0.066 Uiso 1 1 calc R . .
C14 C 0.2629(6) 0.8830(4) 0.4862(10) 0.045(2) Uani 1 1 d . . .
C21 C -0.0192(6) 0.7449(8) -0.0092(11) 0.070(3) Uani 1 1 d . . .
H21A H -0.0518 0.7134 0.0356 0.083 Uiso 1 1 calc R . .
C22 C -0.0360(7) 0.7612(10) -0.1756(11) 0.092(4) Uani 1 1 d . . .
H22A H -0.0803 0.7428 -0.2623 0.111 Uiso 1 1 calc R . .
C23 C 0.0295(6) 0.8125(7) -0.1867(11) 0.063(3) Uani 1 1 d . . .
H23A H 0.0360 0.8343 -0.2826 0.076 Uiso 1 1 calc R . .
C24 C 0.0786(6) 0.8226(6) -0.0342(10) 0.053(2) Uani 1 1 d . . .
C31 C 0.2578(6) 0.8948(6) 0.3107(11) 0.057(2) Uani 1 1 d . . .
H31A H 0.2905 0.8545 0.2773 0.068 Uiso 1 1 calc R . .
H31B H 0.2781 0.9479 0.2951 0.068 Uiso 1 1 calc R . .
C32 C 0.1622(7) 0.8614(5) 0.0325(10) 0.057(3) Uani 1 1 d . . .
H32A H 0.1664 0.9081 -0.0335 0.069 Uiso 1 1 calc R . .
H32B H 0.2050 0.8233 0.0319 0.069 Uiso 1 1 calc R . .
C33 C 0.1224(8) 0.9657(6) 0.2029(12) 0.092(4) Uani 1 1 d . . .
H33A H 0.1473 1.0074 0.1561 0.138 Uiso 1 1 calc R . .
H33B H 0.1240 0.9809 0.3129 0.138 Uiso 1 1 calc R . .
H33C H 0.0665 0.9585 0.1354 0.138 Uiso 1 1 calc R . .
C41 C -0.0297(8) 0.8917(6) 0.2699(12) 0.092(9) Uani 0.50 1 d PR . .
H41A H -0.0496 0.8644 0.1639 0.111 Uiso 0.50 1 calc PR . .
H41B H -0.0130 0.9457 0.2503 0.111 Uiso 0.50 1 calc PR . .
C42 C -0.0982(6) 0.8972(6) 0.3457(12) 0.065(3) Uani 1 1 d . . .
C51 C 0.0253(6) 0.6623(6) 0.4754(13) 0.063(3) Uani 1 1 d . . .
H51A H -0.0266 0.6541 0.3893 0.076 Uiso 1 1 calc R . .
H51B H 0.0158 0.6987 0.5569 0.076 Uiso 1 1 calc R . .
C52 C 0.0548(10) 0.5840(9) 0.5555(17) 0.092(4) Uani 1 1 d . . .
C61 C 0.1742(6) 0.6504(5) 0.1335(11) 0.052(2) Uani 1 1 d . . .
H61A H 0.1542 0.6760 0.0257 0.062 Uiso 1 1 calc R . .
H61B H 0.1315 0.6157 0.1484 0.062 Uiso 1 1 calc R . .
C62 C 0.2493(7) 0.6039(6) 0.1493(13) 0.075(3) Uani 1 1 d . . .
H62A H 0.2840 0.6313 0.0955 0.090 Uiso 1 1 calc R . .
H62B H 0.2366 0.5502 0.1027 0.090 Uiso 1 1 calc R . .
C63 C 0.2893(7) 0.6007(6) 0.3361(12) 0.066(3) Uani 1 1 d . . .
H63A H 0.2713 0.5532 0.3821 0.080 Uiso 1 1 calc R . .
H63B H 0.3485 0.5989 0.3637 0.080 Uiso 1 1 calc R . .
C64 C 0.2633(5) 0.6750(5) 0.4013(10) 0.047(2) Uani 1 1 d . . .
H64A H 0.2428 0.6624 0.4927 0.057 Uiso 1 1 calc R . .
H64B H 0.3089 0.7122 0.4402 0.057 Uiso 1 1 calc R . .

loop_
_atom_site_aniso_label
_atom_site_aniso_U_11
_atom_site_aniso_U_22
_atom_site_aniso_U_33
_atom_site_aniso_U_23
_atom_site_aniso_U_13
_atom_site_aniso_U_12
Ti 0.0388(8) 0.0544(9) 0.0270(7) 0.0054(7) 0.0111(5) 0.0140(8)
O4 0.071(5) 0.143(7) 0.031(3) -0.001(4) 0.005(3) 0.073(5)
O5 0.042(4) 0.088(5) 0.044(4) 0.016(3) 0.012(3) -0.006(3)
O6 0.038(3) 0.040(3) 0.029(3) -0.003(2) 0.008(2) 0.005(2)
N1 0.051(4) 0.043(4) 0.035(4) -0.006(3) 0.014(3) 0.012(3)
N2 0.043(5) 0.064(5) 0.031(4) 0.004(3) 0.009(3) 0.017(3)
N3 0.099(7) 0.031(3) 0.031(4) 0.001(3) 0.023(4) 0.009(4)
F421 0.060(3) 0.110(5) 0.047(3) -0.014(3) 0.008(3) 0.027(3)
F422 0.052(4) 0.108(5) 0.099(5) -0.046(4) -0.024(3) 0.048(3)
F423 0.174(12) 0.081(6) 0.36(2) -0.030(8) -0.077(12) 0.037(6)
F521 0.302(17) 0.081(6) 0.204(11) -0.020(7) 0.116(12) 0.039(8)
F522 0.200(11) 0.168(9) 0.168(10) 0.062(7) 0.081(9) -0.075(8)
F523 0.118(7) 0.176(9) 0.100(6) 0.067(6) 0.014(6) 0.012(6)
C11 0.051(5) 0.056(5) 0.031(4) -0.004(4) 0.016(4) 0.012(4)
C12 0.044(5) 0.065(6) 0.035(5) -0.008(4) 0.007(4) 0.012(4)
C13 0.057(6) 0.048(5) 0.062(6) -0.022(4) 0.022(5) -0.002(4)
C14 0.065(6) 0.030(4) 0.041(5) 0.001(4) 0.015(4) -0.006(4)
C21 0.042(6) 0.121(9) 0.044(5) 0.005(6) 0.010(5) 0.024(6)
C22 0.056(7) 0.185(13) 0.029(5) -0.003(6) 0.004(5) 0.035(8)
C23 0.060(6) 0.097(8) 0.033(5) 0.009(5) 0.013(5) 0.027(6)
C24 0.069(6) 0.065(5) 0.026(4) 0.004(4) 0.017(4) 0.026(5)
C31 0.066(6) 0.056(5) 0.050(6) -0.002(4) 0.021(5) -0.026(5)
C32 0.101(8) 0.047(5) 0.029(4) 0.002(4) 0.026(5) -0.001(5)
C33 0.174(14) 0.046(5) 0.059(6) 0.005(5) 0.041(8) 0.036(7)
C41 0.092(19) 0.17(2) 0.020(10) 0.005(12) 0.021(12) 0.050(18)
C42 0.050(6) 0.076(7) 0.055(6) -0.007(5) -0.003(5) 0.021(5)
C51 0.045(6) 0.083(7) 0.068(7) 0.004(6) 0.027(5) -0.007(5)
C52 0.108(11) 0.098(10) 0.076(9) 0.020(8) 0.038(9) -0.017(8)
C61 0.059(6) 0.046(5) 0.045(5) -0.013(4) 0.009(4) 0.012(4)
C62 0.079(7) 0.065(6) 0.070(7) -0.034(5) 0.009(6) 0.021(5)
C63 0.072(7) 0.052(6) 0.065(6) -0.001(5) 0.008(5) 0.037(5)
C64 0.044(5) 0.050(5) 0.041(5) 0.000(4) 0.004(4) 0.014(4)

loop_
_atom_type_symbol
_atom_type_description
_atom_type_scat_dispersion_real
_atom_type_scat_dispersion_imag
_atom_type_scat_source
C C 0.0033 0.0016 'International Tables Vol C Tables 4.2.6.8 and 6.1.1.4'
H H 0.0000 0.0000 'International Tables Vol C Tables 4.2.6.8 and 6.1.1.4'
N N 0.0061 0.0033 'International Tables Vol C Tables 4.2.6.8 and 6.1.1.4'
O O 0.0106 0.0060 'International Tables Vol C Tables 4.2.6.8 and 6.1.1.4'
F F 0.0171 0.0103 'International Tables Vol C Tables 4.2.6.8 and 6.1.1.4'
Ti Ti 0.2776 0.4457 'International Tables Vol C Tables 4.2.6.8 and 6.1.1.4'

loop_
_geom_angle_atom_site_label_1
_geom_angle_atom_site_label_2
_geom_angle_atom_site_label_3
_geom_angle
_geom_angle_site_symmetry_1
_geom_angle_site_symmetry_3
_geom_angle_publ_flag
O5 Ti O4 98.2(4) . . ?
O5 Ti N2 104.2(3) . . ?
O4 Ti N2 94.5(3) . . ?
O5 Ti N1 104.0(3) . . ?
O4 Ti N1 97.0(3) . . ?
N2 Ti N1 147.7(3) . . ?
O5 Ti O6 83.2(3) . . ?
O4 Ti O6 176.6(2) . . ?
N2 Ti O6 82.2(2) . . ?
N1 Ti O6 85.6(2) . . ?
O5 Ti N3 165.3(3) . . ?
O4 Ti N3 96.6(4) . . ?
N2 Ti N3 74.8(3) . . ?
N1 Ti N3 73.9(3) . . ?
O6 Ti N3 82.1(2) . . ?
C41 O4 Ti 134.3(6) . . ?
C51 O5 Ti 145.0(6) . . ?
C61 O6 C64 107.4(6) . . ?
C61 O6 Ti 121.8(5) . . ?
C64 O6 Ti 117.9(4) . . ?
C11 N1 C14 106.0(7) . . ?
C11 N1 Ti 131.1(6) . . ?
C14 N1 Ti 122.8(5) . . ?
C21 N2 C24 105.0(8) . . ?
C21 N2 Ti 131.7(6) . . ?
C24 N2 Ti 123.0(6) . . ?
C31 N3 C33 111.9(8) . . ?
C31 N3 C32 110.2(8) . . ?
C33 N3 C32 108.5(7) . . ?
C31 N3 Ti 109.6(5) . . ?
C33 N3 Ti 107.9(6) . . ?
C32 N3 Ti 108.8(5) . . ?
C12 C11 N1 109.2(8) . . ?
C11 C12 C13 108.5(8) . . ?
C14 C13 C12 105.6(8) . . ?
C13 C14 N1 110.7(7) . . ?
C13 C14 C31 133.9(8) . . ?
N1 C14 C31 115.1(7) . . ?
N2 C21 C22 110.6(11) . . ?
C21 C22 C23 105.4(11) . . ?
C24 C23 C22 106.5(9) . . ?
C23 C24 N2 112.5(9) . . ?
C23 C24 C32 131.6(9) . . ?
N2 C24 C32 115.4(7) . . ?
C14 C31 N3 107.3(7) . . ?
C24 C32 N3 105.1(7) . . ?
O4 C41 C42 111.8(8) . . ?
F422 C42 F421 107.4(8) . . ?
F422 C42 F423 102.6(9) . . ?
F421 C42 F423 103.3(11) . . ?
F422 C42 C41 124.4(9) . . ?
F421 C42 C41 118.4(9) . . ?
F423 C42 C41 96.1(11) . . ?
O5 C51 C52 112.7(9) . . ?
F521 C52 F522 108.6(13) . . ?
F521 C52 F523 105.7(14) . . ?
F522 C52 F523 106.5(11) . . ?
F521 C52 C51 114.3(11) . . ?
F522 C52 C51 111.7(13) . . ?
F523 C52 C51 109.5(12) . . ?
O6 C61 C62 104.6(7) . . ?
C61 C62 C63 102.2(7) . . ?
C64 C63 C62 105.7(7) . . ?
O6 C64 C63 106.4(7) . . ?

loop_
_geom_bond_atom_site_label_1
_geom_bond_atom_site_label_2
_geom_bond_distance
_geom_bond_site_symmetry_2
_geom_bond_publ_flag
Ti O5 1.784(6) . ?
Ti O4 1.799(6) . ?
Ti N2 2.004(7) . ?
Ti N1 2.027(7) . ?
Ti O6 2.213(5) . ?
Ti N3 2.310(8) . ?
O4 C41 1.262(13) . ?
O5 C51 1.392(10) . ?
O6 C61 1.455(10) . ?
O6 C64 1.457(10) . ?
N1 C11 1.385(10) . ?
N1 C14 1.390(10) . ?
N2 C21 1.364(14) . ?
N2 C24 1.381(11) . ?
N3 C31 1.498(13) . ?
N3 C33 1.530(11) . ?
N3 C32 1.529(10) . ?
F421 C42 1.322(11) . ?
F422 C42 1.313(11) . ?
F423 C42 1.401(15) . ?
F521 C52 1.287(16) . ?
F522 C52 1.292(16) . ?
F523 C52 1.339(17) . ?
C11 C12 1.373(12) . ?
C12 C13 1.409(13) . ?
C13 C14 1.379(13) . ?
C14 C31 1.479(11) . ?
C21 C22 1.379(14) . ?
C22 C23 1.436(18) . ?
C23 C24 1.317(14) . ?
C24 C32 1.514(14) . ?
C41 C42 1.509(16) . ?
C51 C52 1.478(17) . ?
C61 C62 1.472(14) . ?
C62 C63 1.521(14) . ?
C63 C64 1.476(12) . ?
